data_4071150
loop_
_publ_author_name
'Bode, Maren'
'Schnakenburg, Gregor'
'Jones, Peter G.'
'Streubel, Rainer'

_publ_section_title
;
 Synthesis of Novel O,P,C-Cage Complexes via Thermal C&#x2212;O Ring
 Opening of an Oxaphosphirane W(CO)5Complex
;
_journal_issue 11
_journal_name_full Organometallics
_journal_page_first 2664
_journal_paper_doi 10.1021/om7012953
_journal_volume 27
_journal_year 2008
_chemical_formula_moiety 'C24 H25 O7 P W'
_chemical_formula_sum 'C24 H25 O7 P W'
_chemical_formula_weight 640.26
_chemical_name_systematic
; 
 ? 
;
_space_group_IT_number 14
_symmetry_cell_setting monoclinic
_symmetry_space_group_name_Hall '-P 2yn'
_symmetry_space_group_name_H-M 'P 1 21/n 1'
_atom_sites_solution_hydrogens geom
_atom_sites_solution_primary direct
_atom_sites_solution_secondary difmap
_audit_creation_method 'manual editing of form.cif'
_cell_angle_alpha 90.00
_cell_angle_beta 99.6078(15)
_cell_angle_gamma 90.00
_cell_formula_units_Z 4
_cell_length_a 10.4536(2)
_cell_length_b 15.8144(4)
_cell_length_c 14.8700(4)
_cell_measurement_reflns_used 19859
_cell_measurement_temperature 123(2)
_cell_measurement_theta_max 32.034
_cell_measurement_theta_min 0.998
_cell_volume 2423.79(10)
_computing_cell_refinement 'HKL Scalepack (Otwinowski & Minor 1997)'
_computing_data_collection 'HKL Denzo/Scalepack (Otwinowski&Minor 1997)'
_computing_data_reduction 'HKL Denzo/Scalepack (Otwinowski&Minor 1997)'
_computing_molecular_graphics 'DIAMOND (Brandenburg, 1999)'
_computing_publication_material 'SHELXL97 (Sheldrick, 1997)'
_computing_structure_refinement 'SHELXL-97 (Sheldrick, 1997)'
_computing_structure_solution 'SHELXS-97 (Sheldrick, 1990)'
_diffrn_ambient_temperature 123(2)
_diffrn_detector_area_resol_mean 9
_diffrn_measured_fraction_theta_full 0.998
_diffrn_measured_fraction_theta_max 0.998
_diffrn_measurement_device '95mm CCD camera on \k-goniostat'
_diffrn_measurement_device_type KappaCCD
_diffrn_measurement_method CCD
_diffrn_radiation_monochromator 'horizonally mounted graphite crystal'
_diffrn_radiation_wavelength 0.71073
_diffrn_reflns_av_R_equivalents 0.0479
_diffrn_reflns_av_sigmaI/netI 0.0442
_diffrn_reflns_limit_h_max 14
_diffrn_reflns_limit_h_min -14
_diffrn_reflns_limit_k_max 21
_diffrn_reflns_limit_k_min -22
_diffrn_reflns_limit_l_max 20
_diffrn_reflns_limit_l_min -19
_diffrn_reflns_number 26294
_diffrn_reflns_theta_full 30.00
_diffrn_reflns_theta_max 30.00
_diffrn_reflns_theta_min 2.78
_exptl_absorpt_coefficient_mu 4.873
_exptl_absorpt_correction_T_max 0.39190
_exptl_absorpt_correction_T_min 0.23762
_exptl_absorpt_correction_type multi-scan
_exptl_absorpt_process_details
;
R.H. Blessing, Acta Cryst. (1995), A51, 33-38
;
_exptl_crystal_colour colourless
_exptl_crystal_density_diffrn 1.755
_exptl_crystal_density_method 'not measured'
_exptl_crystal_description plate
_exptl_crystal_F_000 1256
_exptl_crystal_size_max 0.40
_exptl_crystal_size_mid 0.40
_exptl_crystal_size_min 0.30
_refine_diff_density_max 1.699
_refine_diff_density_min -1.139
_refine_diff_density_rms 0.124
_refine_ls_extinction_method none
_refine_ls_goodness_of_fit_ref 0.963
_refine_ls_hydrogen_treatment constr
_refine_ls_matrix_type full
_refine_ls_number_parameters 304
_refine_ls_number_reflns 7065
_refine_ls_number_restraints 0
_refine_ls_restrained_S_all 0.963
_refine_ls_R_factor_all 0.0337
_refine_ls_R_factor_gt 0.0224
_refine_ls_shift/su_max 0.001
_refine_ls_shift/su_mean 0.000
_refine_ls_structure_factor_coef Fsqd
_refine_ls_weighting_details 'calc w=1/[\s^2^(Fo^2^)+(0.0100P)^2^+0.0000P] where P=(Fo^2^+2Fc^2^)/3'
_refine_ls_weighting_scheme calc
_refine_ls_wR_factor_gt 0.0419
_refine_ls_wR_factor_ref 0.0438
_reflns_number_gt 5699
_reflns_number_total 7065
_reflns_threshold_expression I>2sigma(I)
_cod_data_source_file om7012953-file003.cif
_cod_data_source_block global
_cod_depositor_comments
;
The following automatic conversions were performed:

'_symmetry_cell_setting' value 'Monoclinic' changed to 'monoclinic'
according to /home/saulius/struct/CIF-dictionaries/cif_core.dic
dictionary named 'cif_core.dic' version 2.4.1 from
2010-06-29.

'_exptl_absorpt_correction_type' value 'Multi-Scan'
changed to 'multi-scan' according to
/home/saulius/struct/CIF-dictionaries/cif_core.dic dictionary named
'cif_core.dic' version 2.4.1 from 2010-06-29.

Automatic conversion script
Id: cif_fix_values 1715 2011-07-08 13:25:40Z adriana 
;
_cod_original_sg_symbol_H-M 'P 21/n'
_cod_database_code 4071150

loop_
_symmetry_equiv_pos_as_xyz
'x, y, z'
'-x+1/2, y+1/2, -z+1/2'
'-x, -y, -z'
'x-1/2, -y-1/2, z-1/2'

loop_
_atom_site_label
_atom_site_type_symbol
_atom_site_fract_x
_atom_site_fract_y
_atom_site_fract_z
_atom_site_U_iso_or_equiv
_atom_site_adp_type
_atom_site_occupancy
_atom_site_symmetry_multiplicity
_atom_site_calc_flag
_atom_site_refinement_flags
C1 C 0.1320(2) 0.04891(17) 0.29489(17) 0.0315(6) Uani 1 1 d .
C2 C 0.2356(2) 0.20831(16) 0.24230(16) 0.0280(5) Uani 1 1 d .
C3 C 0.0028(2) 0.14237(15) 0.13969(16) 0.0267(5) Uani 1 1 d .
C4 C 0.1330(2) -0.01688(16) 0.11563(17) 0.0307(5) Uani 1 1 d .
C5 C 0.3728(2) 0.05785(15) 0.22159(16) 0.0259(5) Uani 1 1 d .
C6 C 0.3417(2) 0.07752(16) -0.10370(17) 0.0323(6) Uani 1 1 d .
H6A H 0.4238 0.0439 -0.0967 0.039 Uiso 1 1 calc R
C7 C 0.17707(18) 0.21053(14) -0.04550(14) 0.0213(5) Uani 1 1 d .
H7A H 0.1073 0.1758 -0.0822 0.026 Uiso 1 1 calc R
C8 C 0.3807(2) 0.17039(15) -0.10846(16) 0.0260(5) Uani 1 1 d .
C9 C 0.26994(19) 0.23845(14) -0.11407(15) 0.0234(5) Uani 1 1 d .
C10 C 0.46872(19) 0.20064(15) -0.01895(16) 0.0258(5) Uani 1 1 d .
C11 C 0.45634(19) 0.29543(14) -0.02389(16) 0.0248(5) Uani 1 1 d .
C12 C 0.3462(2) 0.31685(14) -0.07761(16) 0.0244(5) Uani 1 1 d .
C13 C 0.4557(2) 0.17961(17) -0.18899(18) 0.0373(6) Uani 1 1 d .
H13A H 0.3967 0.1694 -0.2464 0.056 Uiso 1 1 calc R
H13B H 0.5266 0.1384 -0.1824 0.056 Uiso 1 1 calc R
H13C H 0.4914 0.2369 -0.1893 0.056 Uiso 1 1 calc R
C14 C 0.1886(2) 0.25335(17) -0.20878(16) 0.0364(6) Uani 1 1 d .
H14A H 0.1224 0.2964 -0.2043 0.055 Uiso 1 1 calc R
H14B H 0.1462 0.2004 -0.2314 0.055 Uiso 1 1 calc R
H14C H 0.2451 0.2727 -0.2509 0.055 Uiso 1 1 calc R
C15 C 0.6053(2) 0.16545(16) 0.00086(19) 0.0371(6) Uani 1 1 d .
H15A H 0.6563 0.1887 -0.0430 0.056 Uiso 1 1 calc R
H15B H 0.6022 0.1037 -0.0045 0.056 Uiso 1 1 calc R
H15C H 0.6457 0.1812 0.0629 0.056 Uiso 1 1 calc R
C16 C 0.5509(2) 0.35156(16) 0.03522(19) 0.0394(6) Uani 1 1 d .
H16A H 0.6378 0.3435 0.0200 0.059 Uiso 1 1 calc R
H16B H 0.5521 0.3371 0.0995 0.059 Uiso 1 1 calc R
H16C H 0.5247 0.4107 0.0248 0.059 Uiso 1 1 calc R
C17 C 0.2967(2) 0.40472(14) -0.10078(19) 0.0353(6) Uani 1 1 d .
H17A H 0.2038 0.4072 -0.0980 0.053 Uiso 1 1 calc R
H17B H 0.3107 0.4194 -0.1624 0.053 Uiso 1 1 calc R
H17C H 0.3434 0.4449 -0.0570 0.053 Uiso 1 1 calc R
C18 C 0.2511(3) 0.04021(17) -0.18474(18) 0.0425(7) Uani 1 1 d .
H18C H 0.2408 -0.0205 -0.1751 0.064 Uiso 1 1 calc R
H18B H 0.2879 0.0491 -0.2404 0.064 Uiso 1 1 calc R
H18A H 0.1664 0.0680 -0.1909 0.064 Uiso 1 1 calc R
C19 C 0.10812(18) 0.28194(14) -0.00597(15) 0.0225(5) Uani 1 1 d .
C20 C -0.0199(2) 0.30105(16) -0.04320(17) 0.0314(6) Uani 1 1 d .
H20A H -0.0631 0.2686 -0.0929 0.038 Uiso 1 1 calc R
C21 C -0.0850(2) 0.36647(19) -0.0089(2) 0.0438(7) Uani 1 1 d .
H21A H -0.1716 0.3795 -0.0360 0.053 Uiso 1 1 calc R
C22 C -0.0246(3) 0.41287(16) 0.0646(2) 0.0416(7) Uani 1 1 d .
H22A H -0.0698 0.4573 0.0886 0.050 Uiso 1 1 calc R
C23 C 0.1020(2) 0.39443(15) 0.10306(19) 0.0341(6) Uani 1 1 d .
H23A H 0.1438 0.4260 0.1539 0.041 Uiso 1 1 calc R
C24 C 0.1675(2) 0.33024(14) 0.06765(16) 0.0260(5) Uani 1 1 d .
H24A H 0.2550 0.3187 0.0939 0.031 Uiso 1 1 calc R
O1 O 0.10214(17) 0.02035(13) 0.35946(13) 0.0486(5) Uani 1 1 d .
O2 O 0.26367(16) 0.27105(11) 0.27701(12) 0.0395(4) Uani 1 1 d .
O3 O -0.09913(14) 0.16961(12) 0.12061(12) 0.0409(5) Uani 1 1 d .
O4 O 0.10258(18) -0.07854(11) 0.07868(14) 0.0443(5) Uani 1 1 d .
O5 O 0.47942(14) 0.04070(11) 0.24439(12) 0.0386(4) Uani 1 1 d .
O6 O 0.28132(15) 0.05894(10) -0.02310(11) 0.0304(4) Uani 1 1 d .
O7 O 0.40867(13) 0.17541(10) 0.06198(10) 0.0241(3) Uani 1 1 d .
P P 0.26425(5) 0.13833(4) 0.04117(4) 0.01989(12) Uani 1 1 d .
W W 0.185608(7) 0.095105(6) 0.180706(6) 0.02010(3) Uani 1 1 d .

loop_
_atom_site_aniso_label
_atom_site_aniso_U_11
_atom_site_aniso_U_22
_atom_site_aniso_U_33
_atom_site_aniso_U_23
_atom_site_aniso_U_13
_atom_site_aniso_U_12
C1 0.0283(11) 0.0387(15) 0.0295(14) 0.0027(12) 0.0104(11) 0.0031(11)
C2 0.0260(11) 0.0331(14) 0.0229(12) -0.0029(11) -0.0012(10) 0.0067(11)
C3 0.0251(11) 0.0320(14) 0.0238(12) -0.0033(10) 0.0067(10) -0.0030(10)
C4 0.0296(11) 0.0314(14) 0.0322(14) 0.0032(12) 0.0087(11) -0.0038(11)
C5 0.0270(11) 0.0260(13) 0.0260(12) 0.0047(10) 0.0082(10) 0.0019(10)
C6 0.0429(14) 0.0294(14) 0.0300(14) -0.0041(11) 0.0214(12) 0.0012(11)
C7 0.0199(9) 0.0251(12) 0.0179(11) -0.0018(9) 0.0001(8) -0.0043(9)
C8 0.0303(11) 0.0261(13) 0.0250(12) -0.0006(10) 0.0145(10) -0.0009(10)
C9 0.0259(10) 0.0250(12) 0.0200(11) 0.0029(9) 0.0055(9) -0.0007(9)
C10 0.0202(10) 0.0315(13) 0.0281(12) 0.0066(10) 0.0111(9) 0.0039(10)
C11 0.0211(10) 0.0260(12) 0.0290(13) 0.0023(10) 0.0089(9) -0.0045(10)
C12 0.0276(11) 0.0234(12) 0.0245(12) 0.0040(10) 0.0108(10) 0.0002(10)
C13 0.0476(14) 0.0349(15) 0.0349(15) 0.0005(12) 0.0227(12) 0.0026(12)
C14 0.0382(13) 0.0473(16) 0.0228(13) 0.0037(12) 0.0020(11) -0.0016(12)
C15 0.0248(11) 0.0389(15) 0.0505(17) 0.0117(13) 0.0146(12) 0.0076(11)
C16 0.0320(12) 0.0393(16) 0.0448(16) 0.0024(14) 0.0001(12) -0.0118(12)
C17 0.0351(13) 0.0291(14) 0.0423(16) 0.0115(12) 0.0082(12) 0.0018(11)
C18 0.0564(16) 0.0393(16) 0.0353(15) -0.0120(13) 0.0178(13) -0.0129(14)
C19 0.0195(9) 0.0241(12) 0.0245(11) 0.0078(10) 0.0054(9) 0.0003(9)
C20 0.0216(10) 0.0387(15) 0.0333(14) 0.0089(12) 0.0026(10) 0.0003(10)
C21 0.0276(12) 0.0519(18) 0.0542(19) 0.0179(16) 0.0130(13) 0.0131(13)
C22 0.0478(15) 0.0296(15) 0.0542(19) 0.0114(13) 0.0281(15) 0.0185(12)
C23 0.0423(14) 0.0254(14) 0.0377(15) -0.0008(11) 0.0155(12) 0.0026(11)
C24 0.0232(10) 0.0255(12) 0.0299(13) 0.0016(10) 0.0061(10) 0.0010(10)
O1 0.0492(11) 0.0658(14) 0.0359(11) 0.0155(10) 0.0221(9) 0.0038(10)
O2 0.0447(9) 0.0345(11) 0.0342(10) -0.0101(9) -0.0082(8) 0.0063(9)
O3 0.0226(8) 0.0571(12) 0.0430(11) -0.0008(10) 0.0054(8) 0.0039(8)
O4 0.0501(11) 0.0339(11) 0.0503(13) -0.0087(9) 0.0128(10) -0.0136(9)
O5 0.0262(8) 0.0434(11) 0.0462(11) 0.0116(9) 0.0061(8) 0.0063(8)
O6 0.0440(9) 0.0192(8) 0.0328(9) -0.0048(7) 0.0201(8) -0.0021(8)
O7 0.0193(7) 0.0308(9) 0.0231(8) 0.0076(7) 0.0057(6) 0.0004(6)
P 0.0208(2) 0.0196(3) 0.0202(3) 0.0005(2) 0.0063(2) -0.0003(2)
W 0.01908(5) 0.02346(6) 0.01871(5) 0.00095(4) 0.00591(3) -0.00010(4)

loop_
_atom_type_symbol
_atom_type_description
_atom_type_scat_dispersion_real
_atom_type_scat_dispersion_imag
_atom_type_scat_source
C C 0.0033 0.0016 'International Tables Vol C Tables 4.2.6.8 and 6.1.1.4'
H H 0.0000 0.0000 'International Tables Vol C Tables 4.2.6.8 and 6.1.1.4'
O O 0.0106 0.0060 'International Tables Vol C Tables 4.2.6.8 and 6.1.1.4'
P P 0.1023 0.0942 'International Tables Vol C Tables 4.2.6.8 and 6.1.1.4'
W W -0.8490 6.8722 'International Tables Vol C Tables 4.2.6.8 and 6.1.1.4'

loop_
_geom_angle_atom_site_label_1
_geom_angle_atom_site_label_2
_geom_angle_atom_site_label_3
_geom_angle
O1 C1 W 178.2(2)
O2 C2 W 179.6(2)
O3 C3 W 177.1(2)
O4 C4 W 179.1(2)
O5 C5 W 176.9(2)
O6 C6 C18 105.78(19)
O6 C6 C8 112.49(19)
C18 C6 C8 118.1(2)
O6 C6 H6A 106.6
C18 C6 H6A 106.6
C8 C6 H6A 106.6
C19 C7 C9 115.20(18)
C19 C7 P 113.77(15)
C9 C7 P 109.76(13)
C19 C7 H7A 105.8
C9 C7 H7A 105.8
P C7 H7A 105.8
C6 C8 C13 107.47(19)
C6 C8 C10 112.24(19)
C13 C8 C10 109.19(18)
C6 C8 C9 117.43(19)
C13 C8 C9 111.03(19)
C10 C8 C9 99.18(17)
C12 C9 C14 112.21(19)
C12 C9 C8 101.59(16)
C14 C9 C8 116.33(19)
C12 C9 C7 109.79(18)
C14 C9 C7 109.13(16)
C8 C9 C7 107.45(17)
O7 C10 C11 105.06(18)
O7 C10 C15 104.66(17)
C11 C10 C15 116.48(19)
O7 C10 C8 109.63(16)
C11 C10 C8 103.28(18)
C15 C10 C8 117.1(2)
C12 C11 C16 128.4(2)
C12 C11 C10 109.97(19)
C16 C11 C10 121.20(19)
C11 C12 C17 127.1(2)
C11 C12 C9 110.82(19)
C17 C12 C9 122.06(18)
C8 C13 H13A 109.5
C8 C13 H13B 109.5
H13A C13 H13B 109.5
C8 C13 H13C 109.5
H13A C13 H13C 109.5
H13B C13 H13C 109.5
C9 C14 H14A 109.5
C9 C14 H14B 109.5
H14A C14 H14B 109.5
C9 C14 H14C 109.5
H14A C14 H14C 109.5
H14B C14 H14C 109.5
C10 C15 H15A 109.5
C10 C15 H15B 109.5
H15A C15 H15B 109.5
C10 C15 H15C 109.5
H15A C15 H15C 109.5
H15B C15 H15C 109.5
C11 C16 H16A 109.5
C11 C16 H16B 109.5
H16A C16 H16B 109.5
C11 C16 H16C 109.5
H16A C16 H16C 109.5
H16B C16 H16C 109.5
C12 C17 H17A 109.5
C12 C17 H17B 109.5
H17A C17 H17B 109.5
C12 C17 H17C 109.5
H17A C17 H17C 109.5
H17B C17 H17C 109.5
C6 C18 H18C 109.5
C6 C18 H18B 109.5
H18C C18 H18B 109.5
C6 C18 H18A 109.5
H18C C18 H18A 109.5
H18B C18 H18A 109.5
C24 C19 C20 117.8(2)
C24 C19 C7 122.45(18)
C20 C19 C7 119.8(2)
C21 C20 C19 121.0(2)
C21 C20 H20A 119.5
C19 C20 H20A 119.5
C22 C21 C20 120.2(2)
C22 C21 H21A 119.9
C20 C21 H21A 119.9
C21 C22 C23 119.7(2)
C21 C22 H22A 120.1
C23 C22 H22A 120.1
C24 C23 C22 120.0(2)
C24 C23 H23A 120.0
C22 C23 H23A 120.0
C23 C24 C19 121.3(2)
C23 C24 H24A 119.3
C19 C24 H24A 119.3
C6 O6 P 115.66(14)
C10 O7 P 116.71(12)
O7 P O6 101.92(8)
O7 P C7 104.38(9)
O6 P C7 99.16(9)
O7 P W 112.14(6)
O6 P W 111.82(6)
C7 P W 124.55(7)
C1 W C5 91.83(9)
C1 W C2 91.51(10)
C5 W C2 87.63(9)
C1 W C3 90.37(9)
C5 W C3 175.39(9)
C2 W C3 88.25(9)
C1 W C4 89.67(10)
C5 W C4 93.41(9)
C2 W C4 178.40(9)
C3 W C4 90.65(9)
C1 W P 174.16(7)
C5 W P 83.82(7)
C2 W P 92.20(7)
C3 W P 94.25(7)
C4 W P 86.72(7)

loop_
_geom_bond_atom_site_label_1
_geom_bond_atom_site_label_2
_geom_bond_distance
C1 O1 1.150(3)
C1 W 2.012(3)
C2 O2 1.134(3)
C2 W 2.039(2)
C3 O3 1.140(2)
C3 W 2.048(2)
C4 O4 1.138(3)
C4 W 2.049(3)
C5 O5 1.143(2)
C5 W 2.036(2)
C6 O6 1.475(3)
C6 C18 1.522(3)
C6 C8 1.529(3)
C6 H6A 1.0000
C7 C19 1.511(3)
C7 C9 1.584(3)
C7 P 1.845(2)
C7 H7A 1.0000
C8 C13 1.544(3)
C8 C10 1.562(3)
C8 C9 1.573(3)
C9 C12 1.524(3)
C9 C14 1.537(3)
C10 O7 1.501(3)
C10 C11 1.505(3)
C10 C15 1.515(3)
C11 C12 1.331(3)
C11 C16 1.499(3)
C12 C17 1.503(3)
C13 H13A 0.9800
C13 H13B 0.9800
C13 H13C 0.9800
C14 H14A 0.9800
C14 H14B 0.9800
C14 H14C 0.9800
C15 H15A 0.9800
C15 H15B 0.9800
C15 H15C 0.9800
C16 H16A 0.9800
C16 H16B 0.9800
C16 H16C 0.9800
C17 H17A 0.9800
C17 H17B 0.9800
C17 H17C 0.9800
C18 H18C 0.9800
C18 H18B 0.9800
C18 H18A 0.9800
C19 C24 1.393(3)
C19 C20 1.393(3)
C20 C21 1.382(4)
C20 H20A 0.9500
C21 C22 1.379(4)
C21 H21A 0.9500
C22 C23 1.382(4)
C22 H22A 0.9500
C23 C24 1.377(3)
C23 H23A 0.9500
C24 H24A 0.9500
O6 P 1.6058(17)
O7 P 1.6009(14)
P W 2.4532(6)

loop_
_geom_torsion_atom_site_label_1
_geom_torsion_atom_site_label_2
_geom_torsion_atom_site_label_3
_geom_torsion_atom_site_label_4
_geom_torsion
O6 C6 C8 C13 173.87(19)
C18 C6 C8 C13 -62.4(3)
O6 C6 C8 C10 53.8(3)
C18 C6 C8 C10 177.5(2)
O6 C6 C8 C9 -60.2(3)
C18 C6 C8 C9 63.5(3)
C6 C8 C9 C12 156.9(2)
C13 C8 C9 C12 -78.9(2)
C10 C8 C9 C12 35.9(2)
C6 C8 C9 C14 -80.9(3)
C13 C8 C9 C14 43.3(3)
C10 C8 C9 C14 158.04(19)
C6 C8 C9 C7 41.7(2)
C13 C8 C9 C7 165.87(18)
C10 C8 C9 C7 -79.37(19)
C19 C7 C9 C12 41.7(2)
P C7 C9 C12 -88.21(18)
C19 C7 C9 C14 -81.6(2)
P C7 C9 C14 148.42(16)
C19 C7 C9 C8 151.44(17)
P C7 C9 C8 21.5(2)
C6 C8 C10 O7 -49.2(2)
C13 C8 C10 O7 -168.25(18)
C9 C8 C10 O7 75.6(2)
C6 C8 C10 C11 -160.76(18)
C13 C8 C10 C11 80.2(2)
C9 C8 C10 C11 -36.0(2)
C6 C8 C10 C15 69.8(3)
C13 C8 C10 C15 -49.3(3)
C9 C8 C10 C15 -165.45(19)
O7 C10 C11 C12 -91.6(2)
C15 C10 C11 C12 153.2(2)
C8 C10 C11 C12 23.3(2)
O7 C10 C11 C16 81.4(2)
C15 C10 C11 C16 -33.9(3)
C8 C10 C11 C16 -163.7(2)
C16 C11 C12 C17 7.7(4)
C10 C11 C12 C17 179.9(2)
C16 C11 C12 C9 -171.3(2)
C10 C11 C12 C9 1.0(3)
C14 C9 C12 C11 -149.5(2)
C8 C9 C12 C11 -24.6(2)
C7 C9 C12 C11 88.9(2)
C14 C9 C12 C17 31.5(3)
C8 C9 C12 C17 156.4(2)
C7 C9 C12 C17 -90.1(2)
C9 C7 C19 C24 -81.2(3)
P C7 C19 C24 46.7(3)
C9 C7 C19 C20 99.1(2)
P C7 C19 C20 -132.97(19)
C24 C19 C20 C21 0.8(3)
C7 C19 C20 C21 -179.5(2)
C19 C20 C21 C22 -1.5(4)
C20 C21 C22 C23 0.9(4)
C21 C22 C23 C24 0.4(4)
C22 C23 C24 C19 -1.0(4)
C20 C19 C24 C23 0.4(3)
C7 C19 C24 C23 -179.3(2)
C18 C6 O6 P -128.53(17)
C8 C6 O6 P 1.8(2)
C11 C10 O7 P 101.22(17)
C15 C10 O7 P -135.57(16)
C8 C10 O7 P -9.2(2)
C10 O7 P O6 57.86(15)
C10 O7 P C7 -44.97(16)
C10 O7 P W 177.60(12)
C6 O6 P O7 -53.60(17)
C6 O6 P C7 53.33(17)
C6 O6 P W -173.56(14)
C19 C7 P O7 -93.02(15)
C9 C7 P O7 37.70(16)
C19 C7 P O6 162.07(14)
C9 C7 P O6 -67.21(15)
C19 C7 P W 37.44(17)
C9 C7 P W 168.17(11)
O1 C1 W C5 -65(6)
O1 C1 W C2 -152(6)
O1 C1 W C3 119(6)
O1 C1 W C4 29(6)
O1 C1 W P -23(7)
O5 C5 W C1 -120(4)
O5 C5 W C2 -28(4)
O5 C5 W C3 -1(5)
O5 C5 W C4 150(4)
O5 C5 W P 64(4)
O2 C2 W C1 43(38)
O2 C2 W C5 -49(38)
O2 C2 W C3 133(38)
O2 C2 W C4 180(100)
O2 C2 W P -133(38)
O3 C3 W C1 39(4)
O3 C3 W C5 -80(4)
O3 C3 W C2 -53(4)
O3 C3 W C4 129(4)
O3 C3 W P -145(4)
O4 C4 W C1 117(15)
O4 C4 W C5 -151(15)
O4 C4 W C2 -20(17)
O4 C4 W C3 26(15)
O4 C4 W P -68(15)
O7 P W C1 -78.6(7)
O6 P W C1 35.1(7)
C7 P W C1 154.1(7)
O7 P W C5 -36.62(9)
O6 P W C5 77.16(9)
C7 P W C5 -163.90(11)
O7 P W C2 50.76(9)
O6 P W C2 164.54(9)
C7 P W C2 -76.52(10)
O7 P W C3 139.17(9)
O6 P W C3 -107.05(9)
C7 P W C3 11.89(11)
O7 P W C4 -130.41(9)
O6 P W C4 -16.64(9)
C7 P W C4 102.31(11)
